data_4106296
loop_
_publ_author_name
'Tao Wu'
'Xianhui Bu'
'Xiang Zhao'
'Ripsime Khazhakyan'
'Pingyun Feng'

_publ_section_title
;
 Phase Selection and Site-Selective Distribution by Tin and Sulfur in
 Supertetrahedral Zinc Gallium Selenides
;
_journal_name_full 'Journal of the American Chemical Society'
_journal_page_first 9616
_journal_page_last 9625
_journal_paper_doi 10.1021/ja203143q
_journal_volume 133
_journal_year 2011
_chemical_formula_sum 'Ga16 N2 S12.33 Se20.67 Zn4'
_chemical_formula_weight 3432.54
_chemical_name_systematic
; 
 ? 
;
_space_group_IT_number 142
_symmetry_cell_setting tetragonal
_symmetry_space_group_name_Hall '-I 4bd 2c'
_symmetry_space_group_name_H-M 'I 41/a c d :2'
_atom_sites_solution_hydrogens none
_atom_sites_solution_primary direct
_atom_sites_solution_secondary difmap
_audit_creation_method SHELXL-97
_cell_angle_alpha 90.00
_cell_angle_beta 90.00
_cell_angle_gamma 90.00
_cell_formula_units_Z 8
_cell_length_a 23.5451(2)
_cell_length_b 23.5451(2)
_cell_length_c 41.2267(8)
_cell_measurement_reflns_used 160
_cell_measurement_temperature 150(2)
_cell_measurement_theta_max 15
_cell_measurement_theta_min 4.6
_cell_volume 22854.9(5)
_computing_structure_refinement 'SHELXL-97 (Sheldrick, 1997)'
_computing_structure_solution 'SHELXS-97 (Sheldrick, 1990)'
_diffrn_ambient_temperature 150(2)
_diffrn_measured_fraction_theta_full 1.000
_diffrn_measured_fraction_theta_max 1.000
_diffrn_measurement_device_type 'Bruker Apex2'
_diffrn_measurement_method '\w scan'
_diffrn_radiation_monochromator graphite
_diffrn_radiation_source 'fine-focus sealed tube'
_diffrn_radiation_type MoK\a
_diffrn_radiation_wavelength 0.71073
_diffrn_reflns_av_R_equivalents 0.0851
_diffrn_reflns_av_sigmaI/netI 0.0455
_diffrn_reflns_limit_h_max 25
_diffrn_reflns_limit_h_min -22
_diffrn_reflns_limit_k_max 25
_diffrn_reflns_limit_k_min -24
_diffrn_reflns_limit_l_max 43
_diffrn_reflns_limit_l_min -44
_diffrn_reflns_number 48806
_diffrn_reflns_theta_full 22.50
_diffrn_reflns_theta_max 22.50
_diffrn_reflns_theta_min 1.73
_exptl_absorpt_coefficient_mu 11.340
_exptl_absorpt_correction_type none
_exptl_absorpt_process_details none
_exptl_crystal_colour yellow
_exptl_crystal_density_diffrn 1.995
_exptl_crystal_density_meas ?
_exptl_crystal_description octahedral
_exptl_crystal_F_000 12241
_exptl_crystal_size_max 0.28
_exptl_crystal_size_mid 0.22
_exptl_crystal_size_min 0.19
_refine_diff_density_max 1.316
_refine_diff_density_min -0.946
_refine_diff_density_rms 0.274
_refine_ls_extinction_coef 0.000044(4)
_refine_ls_extinction_expression Fc^*^=kFc[1+0.001xFc^2^\l^3^/sin(2\q)]^-1/4^
_refine_ls_extinction_method SHELXL
_refine_ls_goodness_of_fit_ref 1.091
_refine_ls_hydrogen_treatment none
_refine_ls_matrix_type full
_refine_ls_number_parameters 144
_refine_ls_number_reflns 3749
_refine_ls_number_restraints 10
_refine_ls_restrained_S_all 1.090
_refine_ls_R_factor_all 0.1245
_refine_ls_R_factor_gt 0.0592
_refine_ls_shift/su_max 0.024
_refine_ls_shift/su_mean 0.002
_refine_ls_structure_factor_coef Fsqd
_refine_ls_weighting_details 'calc w=1/[\s^2^(Fo^2^)+(0.1175P)^2^+431.9571P] where P=(Fo^2^+2Fc^2^)/3'
_refine_ls_weighting_scheme calc
_refine_ls_wR_factor_gt 0.1914
_refine_ls_wR_factor_ref 0.2499
_reflns_number_gt 1977
_reflns_number_total 3749
_reflns_threshold_expression >2sigma(I)
_cod_data_source_file ja203143q_si_002_04.cif
_cod_data_source_block OCF-5-ZnGaSeS-DPM
_cod_depositor_comments
;
The following automatic conversions were performed:

'_exptl_crystal_density_meas' value 'none' was changed to '?' - the
value is perceived as not measured.

Automatic conversion script
Id: cif_fix_values 3008 2015-01-20 13:52:24Z robertas 
;
_cod_original_sg_symbol_H-M 'I 41/a c d'
_cod_database_code 4106296

loop_
_symmetry_equiv_pos_as_xyz
'x, y, z'
'-x+1/2, -y, z+1/2'
'-y+1/4, x+3/4, z+1/4'
'y+1/4, -x+1/4, z+3/4'
'-x+1/2, y, -z'
'x, -y, -z+1/2'
'y+1/4, x+3/4, -z+3/4'
'-y+1/4, -x+1/4, -z+1/4'
'x+1/2, y+1/2, z+1/2'
'-x+1, -y+1/2, z+1'
'-y+3/4, x+5/4, z+3/4'
'y+3/4, -x+3/4, z+5/4'
'-x+1, y+1/2, -z+1/2'
'x+1/2, -y+1/2, -z+1'
'y+3/4, x+5/4, -z+5/4'
'-y+3/4, -x+3/4, -z+3/4'
'-x, -y, -z'
'x-1/2, y, -z-1/2'
'y-1/4, -x-3/4, -z-1/4'
'-y-1/4, x-1/4, -z-3/4'
'x-1/2, -y, z'
'-x, y, z-1/2'
'-y-1/4, -x-3/4, z-3/4'
'y-1/4, x-1/4, z-1/4'
'-x+1/2, -y+1/2, -z+1/2'
'x, y+1/2, -z'
'y+1/4, -x-1/4, -z+1/4'
'-y+1/4, x+1/4, -z-1/4'
'x, -y+1/2, z+1/2'
'-x+1/2, y+1/2, z'
'-y+1/4, -x-1/4, z-1/4'
'y+1/4, x+1/4, z+1/4'

loop_
_atom_site_label
_atom_site_type_symbol
_atom_site_fract_x
_atom_site_fract_y
_atom_site_fract_z
_atom_site_U_iso_or_equiv
_atom_site_adp_type
_atom_site_occupancy
_atom_site_symmetry_multiplicity
_atom_site_calc_flag
_atom_site_refinement_flags
Ga1 Ga 0.68796(4) 0.10612(4) 0.02948(2) 0.0566(3) Uani 1 1 d .
Ga2 Ga 0.67660(4) 0.21562(4) 0.09282(2) 0.0516(3) Uani 1 1 d .
Ga3 Ga 0.57812(4) 0.08809(4) 0.09268(2) 0.0519(3) Uani 1 1 d .
Ga4 Ga 0.56356(4) 0.20074(4) 0.02744(2) 0.0513(3) Uani 1 1 d .
Zn5 Zn 0.56363(4) 0.20088(4) 0.15742(2) 0.0451(3) Uani 1 1 d .
Se1 Se 0.7500 0.04639(7) 0.0000 0.0727(5) Uani 0.8176(5) 2 d SP
Se2 Se 0.74456(5) 0.16788(5) 0.06076(3) 0.0625(4) Uani 0.6909(5) 1 d P
Se3 Se 0.64148(5) 0.03490(5) 0.06020(3) 0.0645(4) Uani 0.6775(5) 1 d P
Se4 Se 0.62686(5) 0.15297(5) -0.00754(3) 0.0646(4) Uani 0.7210(5) 1 d P
Se5 Se 0.63207(5) 0.14800(5) 0.12704(3) 0.0501(4) Uani 0.4661(5) 1 d P
Se6 Se 0.52952(4) 0.02035(4) 0.12492(3) 0.0645(3) Uani 0.8568(5) 1 d P
Se7 Se 0.61640(5) 0.26832(5) 0.05790(3) 0.0512(4) Uani 0.4810(5) 1 d P
Se8 Se 0.51199(5) 0.13302(5) 0.05791(3) 0.0496(4) Uani 0.4323(5) 1 d P
Se9 Se 0.5000 0.2500 -0.00719(3) 0.0633(5) Uani 0.8658(5) 2 d SP
Se10 Se 0.5000 0.2500 0.1250 0.0346(10) Uani 0.0000(5) 4 d SP
S1 S 0.7500 0.04639(7) 0.0000 0.0727(5) Uani 0.1824(6) 2 d SP
S2 S 0.74456(5) 0.16788(5) 0.06076(3) 0.0625(4) Uani 0.3090(6) 1 d P
S3 S 0.64148(5) 0.03490(5) 0.06020(3) 0.0645(4) Uani 0.3224(6) 1 d P
S4 S 0.62686(5) 0.15297(5) -0.00754(3) 0.0646(4) Uani 0.2790(6) 1 d P
S5 S 0.63207(5) 0.14800(5) 0.12704(3) 0.0501(4) Uani 0.5340(6) 1 d P
S6 S 0.52952(4) 0.02035(4) 0.12492(3) 0.0645(3) Uani 0.1432(6) 1 d P
S7 S 0.61640(5) 0.26832(5) 0.05790(3) 0.0512(4) Uani 0.5190(6) 1 d P
S8 S 0.51199(5) 0.13302(5) 0.05791(3) 0.0496(4) Uani 0.5676(6) 1 d P
S9 S 0.5000 0.2500 -0.00719(3) 0.0633(5) Uani 0.1342(6) 2 d SP
S10 S 0.5000 0.2500 0.1250 0.0346(10) Uani 1.0000(6) 4 d S
N1 N 0.7500 0.2716(11) 0.0000 0.266(12) Uiso 1 2 d S

loop_
_atom_site_aniso_label
_atom_site_aniso_U_11
_atom_site_aniso_U_22
_atom_site_aniso_U_33
_atom_site_aniso_U_23
_atom_site_aniso_U_13
_atom_site_aniso_U_12
Ga1 0.0602(6) 0.0530(6) 0.0566(6) -0.0050(5) 0.0170(5) -0.0001(5)
Ga2 0.0504(6) 0.0535(6) 0.0508(5) -0.0079(5) 0.0067(5) -0.0013(5)
Ga3 0.0571(6) 0.0476(5) 0.0509(6) -0.0025(5) 0.0105(5) -0.0011(5)
Ga4 0.0577(6) 0.0507(6) 0.0455(5) -0.0041(4) 0.0061(5) -0.0020(5)
Zn5 0.0466(5) 0.0465(6) 0.0421(5) -0.0014(4) 0.0008(4) 0.0028(5)
Se1 0.0850(11) 0.0542(9) 0.0790(10) 0.000 0.0323(9) 0.000
Se2 0.0535(7) 0.0665(7) 0.0674(7) -0.0142(6) 0.0159(6) 0.0012(6)
Se3 0.0725(8) 0.0520(7) 0.0691(7) -0.0046(6) 0.0247(6) -0.0005(6)
Se4 0.0704(7) 0.0726(7) 0.0508(6) -0.0074(6) 0.0158(6) 0.0063(7)
Se5 0.0502(7) 0.0493(7) 0.0507(7) -0.0043(6) 0.0063(6) 0.0026(6)
Se6 0.0754(7) 0.0473(6) 0.0708(6) 0.0047(5) 0.0185(6) 0.0024(5)
Se7 0.0544(8) 0.0528(8) 0.0463(7) -0.0068(6) 0.0063(6) -0.0046(6)
Se8 0.0569(8) 0.0472(7) 0.0446(7) -0.0030(6) 0.0087(6) -0.0022(7)
Se9 0.0740(10) 0.0712(10) 0.0445(7) 0.000 0.000 -0.0019(8)
Se10 0.0349(13) 0.0349(13) 0.0339(19) 0.000 0.000 0.000
S1 0.0850(11) 0.0542(9) 0.0790(10) 0.000 0.0323(9) 0.000
S2 0.0535(7) 0.0665(7) 0.0674(7) -0.0142(6) 0.0159(6) 0.0012(6)
S3 0.0725(8) 0.0520(7) 0.0691(7) -0.0046(6) 0.0247(6) -0.0005(6)
S4 0.0704(7) 0.0726(7) 0.0508(6) -0.0074(6) 0.0158(6) 0.0063(7)
S5 0.0502(7) 0.0493(7) 0.0507(7) -0.0043(6) 0.0063(6) 0.0026(6)
S6 0.0754(7) 0.0473(6) 0.0708(6) 0.0047(5) 0.0185(6) 0.0024(5)
S7 0.0544(8) 0.0528(8) 0.0463(7) -0.0068(6) 0.0063(6) -0.0046(6)
S8 0.0569(8) 0.0472(7) 0.0446(7) -0.0030(6) 0.0087(6) -0.0022(7)
S9 0.0740(10) 0.0712(10) 0.0445(7) 0.000 0.000 -0.0019(8)
S10 0.0349(13) 0.0349(13) 0.0339(19) 0.000 0.000 0.000

loop_
_atom_type_symbol
_atom_type_description
_atom_type_scat_dispersion_real
_atom_type_scat_dispersion_imag
_atom_type_scat_source
Ga Ga 0.2307 1.6083 'International Tables Vol C Tables 4.2.6.8 and 6.1.1.4'
Se Se -0.0929 2.2259 'International Tables Vol C Tables 4.2.6.8 and 6.1.1.4'
Zn Zn 0.2839 1.4301 'International Tables Vol C Tables 4.2.6.8 and 6.1.1.4'
S S 0.1246 0.1234 'International Tables Vol C Tables 4.2.6.8 and 6.1.1.4'
N N 0.0061 0.0033 'International Tables Vol C Tables 4.2.6.8 and 6.1.1.4'

loop_
_geom_angle_atom_site_label_1
_geom_angle_atom_site_label_2
_geom_angle_atom_site_label_3
_geom_angle
_geom_angle_site_symmetry_1
_geom_angle_site_symmetry_3
Se2 Ga1 Se1 107.40(5) . .
Se2 Ga1 Se3 113.91(5) . .
Se1 Ga1 Se3 98.01(5) . .
Se2 Ga1 Se4 114.11(6) . .
Se1 Ga1 Se4 108.72(5) . .
Se3 Ga1 Se4 113.16(6) . .
Se2 Ga2 S6 105.06(5) . 20_656
Se2 Ga2 Se6 105.06(5) . 20_656
S6 Ga2 Se6 0.00(6) 20_656 20_656
Se2 Ga2 Se7 108.32(5) . .
S6 Ga2 Se7 108.92(5) 20_656 .
Se6 Ga2 Se7 108.92(5) 20_656 .
Se2 Ga2 Se5 108.25(5) . .
S6 Ga2 Se5 109.03(5) 20_656 .
Se6 Ga2 Se5 109.03(5) 20_656 .
Se7 Ga2 Se5 116.64(6) . .
Se3 Ga3 Se8 108.01(5) . .
Se3 Ga3 Se5 108.41(6) . .
Se8 Ga3 Se5 116.68(6) . .
Se3 Ga3 Se6 105.41(5) . .
Se8 Ga3 Se6 108.83(5) . .
Se5 Ga3 Se6 108.92(5) . .
Se4 Ga4 Se8 109.12(6) . .
Se4 Ga4 Se9 105.31(5) . .
Se8 Ga4 Se9 108.99(5) . .
Se4 Ga4 Se7 108.13(6) . .
Se8 Ga4 Se7 116.04(5) . .
Se9 Ga4 Se7 108.71(5) . .
Se10 Zn5 S8 112.64(5) . 20_656
Se10 Zn5 Se8 112.64(5) . 20_656
S8 Zn5 Se8 0.00(7) 20_656 20_656
Se10 Zn5 S7 112.84(5) . 27_565
S8 Zn5 S7 106.06(5) 20_656 27_565
Se8 Zn5 S7 106.06(5) 20_656 27_565
Se10 Zn5 Se7 112.84(5) . 27_565
S8 Zn5 Se7 106.06(5) 20_656 27_565
Se8 Zn5 Se7 106.06(5) 20_656 27_565
S7 Zn5 Se7 0.00(8) 27_565 27_565
Se10 Zn5 Se5 113.18(5) . .
S8 Zn5 Se5 105.84(5) 20_656 .
Se8 Zn5 Se5 105.84(5) 20_656 .
S7 Zn5 Se5 105.64(5) 27_565 .
Se7 Zn5 Se5 105.64(5) 27_565 .
Ga1 Se1 Ga1 106.99(8) . 5_655
Ga1 Se2 Ga2 102.53(5) . .
Ga3 Se3 Ga1 102.67(5) . .
Ga4 Se4 Ga1 102.23(5) . .
Ga3 Se5 Ga2 106.33(6) . .
Ga3 Se5 Zn5 105.18(6) . .
Ga2 Se5 Zn5 105.07(6) . .
Ga2 Se6 Ga3 105.48(5) 27_565 .
Ga2 Se7 Ga4 106.45(6) . .
Ga2 Se7 Zn5 105.48(5) . 20_656
Ga4 Se7 Zn5 105.56(6) . 20_656
Ga4 Se8 Ga3 106.57(6) . .
Ga4 Se8 Zn5 105.84(6) . 27_565
Ga3 Se8 Zn5 105.63(5) . 27_565
Ga4 Se9 Ga4 105.98(7) . 10_554
Zn5 Se10 Zn5 109.43(2) 27_565 .
Zn5 Se10 Zn5 109.55(4) 27_565 20_656
Zn5 Se10 Zn5 109.43(2) . 20_656
Zn5 Se10 Zn5 109.43(2) 27_565 10_554
Zn5 Se10 Zn5 109.55(4) . 10_554
Zn5 Se10 Zn5 109.43(2) 20_656 10_554

loop_
_geom_bond_atom_site_label_1
_geom_bond_atom_site_label_2
_geom_bond_distance
_geom_bond_site_symmetry_2
Ga1 Se2 2.3567(15) .
Ga1 Se1 2.3639(13) .
Ga1 Se3 2.3695(15) .
Ga1 Se4 2.3698(15) .
Ga2 Se2 2.3604(14) .
Ga2 S6 2.3648(14) 20_656
Ga2 Se6 2.3648(14) 20_656
Ga2 Se7 2.3710(15) .
Ga2 Se5 2.3715(15) .
Ga3 Se3 2.3636(15) .
Ga3 Se8 2.3660(16) .
Ga3 Se5 2.3686(15) .
Ga3 Se6 2.3708(14) .
Ga4 Se4 2.3591(14) .
Ga4 Se8 2.3655(16) .
Ga4 Se9 2.3711(12) .
Ga4 Se7 2.3784(15) .
Zn5 Se10 2.3169(9) .
Zn5 S8 2.3857(15) 20_656
Zn5 Se8 2.3857(15) 20_656
Zn5 S7 2.3859(15) 27_565
Zn5 Se7 2.3859(15) 27_565
Zn5 Se5 2.3907(15) .
Se1 Ga1 2.3639(13) 5_655
Se6 Ga2 2.3648(14) 27_565
Se7 Zn5 2.3859(15) 20_656
Se8 Zn5 2.3857(15) 27_565
Se9 Ga4 2.3712(12) 10_554
Se10 Zn5 2.3169(9) 27_565
Se10 Zn5 2.3169(9) 20_656
Se10 Zn5 2.3169(9) 10_554
